data_1574209
loop_
_publ_author_name
'Tomer, Kanishk'
'Schnakenburg, Gregor'
'Das, Ujjal'
'Filippou, Alexander C.'

_publ_section_title
;
 Metal--silicon triple bonds: reactivity of the silylidyne complexes
 [Cp*(CO)2M\\tb Si--Tbb] (M = Cr -- W)
;
_journal_issue 18
_journal_name_full 'Chemical Science'
_journal_page_first 7773
_journal_page_last 7793
_journal_paper_doi 10.1039/D5SC01063B
_journal_volume 16
_journal_year 2025
_chemical_formula_moiety 'C56 H86 Mo N2 O4 Si5'
_chemical_formula_sum 'C56 H86 Mo N2 O4 Si5'
_chemical_formula_weight 1087.65
_chemical_name_systematic KT-54
_space_group_crystal_system monoclinic
_space_group_IT_number 14
_space_group_name_Hall '-P 2ybc'
_space_group_name_H-M_alt 'P 1 21/c 1'
_atom_sites_solution_hydrogens geom
_atom_sites_solution_primary dual
_audit_creation_date 2021-02-15
_audit_creation_method
;
Olex2 1.2
(compiled 2018.05.29 svn.r3508 for OlexSys, GUI svn.r5506)
;
_audit_update_record
;
2025-02-04 deposited with the CCDC.	2025-03-24 downloaded from the CCDC.
;
_cell_angle_alpha 90
_cell_angle_beta 93.7959(16)
_cell_angle_gamma 90
_cell_formula_units_Z 4
_cell_length_a 14.6764(3)
_cell_length_b 15.6767(3)
_cell_length_c 26.4415(4)
_cell_measurement_reflns_used 11556
_cell_measurement_temperature 123
_cell_measurement_theta_max 27.43
_cell_measurement_theta_min 2.60
_cell_volume 6070.25(19)
_computing_molecular_graphics 'Olex2 (Dolomanov et al., 2009)'
_computing_publication_material 'Olex2 (Dolomanov et al., 2009)'
_computing_structure_refinement 'XL (Sheldrick, 2008)'
_computing_structure_solution 'XT (Sheldrick, 2015)'
_diffrn_ambient_temperature 123(2)
_diffrn_detector 'image plate (34 cm diameter)'
_diffrn_detector_area_resol_mean 6.67
_diffrn_detector_type STOE
_diffrn_measured_fraction_theta_full 1.000
_diffrn_measured_fraction_theta_max 1.000
_diffrn_measurement_device '2-circle goniometer'
_diffrn_measurement_device_type 'STOE IPDS 2T'
_diffrn_measurement_method 'rotation method'
_diffrn_radiation_collimation '0.5 mm diameter, monocapillary'
_diffrn_radiation_monochromator 'plane graphite'
_diffrn_radiation_polarisn_norm 0
_diffrn_radiation_type MoK\a
_diffrn_radiation_wavelength 0.71073
_diffrn_reflns_av_R_equivalents 0.0745
_diffrn_reflns_av_unetI/netI 0.0774
_diffrn_reflns_Laue_measured_fraction_full 1.000
_diffrn_reflns_Laue_measured_fraction_max 1.000
_diffrn_reflns_limit_h_max 17
_diffrn_reflns_limit_h_min -16
_diffrn_reflns_limit_k_max 18
_diffrn_reflns_limit_k_min -18
_diffrn_reflns_limit_l_max 32
_diffrn_reflns_limit_l_min -32
_diffrn_reflns_number 40392
_diffrn_reflns_point_group_measured_fraction_full 1.000
_diffrn_reflns_point_group_measured_fraction_max 1.000
_diffrn_reflns_theta_full 25.242
_diffrn_reflns_theta_max 25.500
_diffrn_reflns_theta_min 2.008
_diffrn_source 'sealed X-ray tube, 12 x 0.4 mm long-fine focus'
_diffrn_source_current 40
_diffrn_source_power 2.00
_diffrn_source_voltage 50
_exptl_absorpt_coefficient_mu 0.357
_exptl_absorpt_correction_T_max 0.8123
_exptl_absorpt_correction_T_min 0.6822
_exptl_absorpt_correction_type integration
_exptl_crystal_colour 'clear light yellow'
_exptl_crystal_colour_lustre clear
_exptl_crystal_colour_modifier light
_exptl_crystal_colour_primary yellow
_exptl_crystal_density_diffrn 1.190
_exptl_crystal_description prism
_exptl_crystal_F_000 2320
_exptl_crystal_size_max 0.36
_exptl_crystal_size_mid 0.24
_exptl_crystal_size_min 0.2
_refine_diff_density_max 0.354
_refine_diff_density_min -0.391
_refine_diff_density_rms 0.061
_refine_ls_extinction_method none
_refine_ls_goodness_of_fit_ref 1.011
_refine_ls_hydrogen_treatment constr
_refine_ls_matrix_type full
_refine_ls_number_parameters 639
_refine_ls_number_reflns 11285
_refine_ls_number_restraints 0
_refine_ls_restrained_S_all 1.011
_refine_ls_R_factor_all 0.0660
_refine_ls_R_factor_gt 0.0374
_refine_ls_shift/su_max 0.005
_refine_ls_shift/su_mean 0.000
_refine_ls_structure_factor_coef Fsqd
_refine_ls_weighting_details 'w=1/[\s^2^(Fo^2^)+(0.0345P)^2^] where P=(Fo^2^+2Fc^2^)/3'
_refine_ls_weighting_scheme calc
_refine_ls_wR_factor_gt 0.0782
_refine_ls_wR_factor_ref 0.0848
_reflns_Friedel_coverage 0.000
_reflns_number_gt 8017
_reflns_number_total 11285
_reflns_threshold_expression 'I > 2\s(I)'
_cod_data_source_file d5sc01063b2.cif
_cod_data_source_block 2-Mo
_cod_depositor_comments 'Adding full bibliography for 1574207--1574214.cif.'
_cod_original_cell_volume 6070.28(17)
_cod_database_code 1574209
_shelx_shelxl_version_number 2014/7
_shelx_space_group_comment
;
The symmetry employed for this shelxl refinement is uniquely defined
by the following loop, which should always be used as a source of
symmetry information in preference to the above space-group names.
They are only intended as comments.
;
_shelx_estimated_absorpt_t_max 0.932
_shelx_estimated_absorpt_t_min 0.882
_olex2_refinement_description
;
1. Fixed Uiso
 At 1.2 times of:
  All C(H) groups
 At 1.5 times of:
  All C(H,H,H) groups
2.a Ternary CH refined with riding coordinates:
 C7(H7), C18(H18)
2.b Aromatic/amide H refined with riding coordinates:
 C3(H3), C5(H5), C28(H28), C30(H30), C40(H40), C42(H42)
2.c Idealised Me refined as rotating group:
 C8(H8A,H8B,H8C), C9(H9A,H9B,H9C), C10(H10A,H10B,H10C), C11(H11A,H11B,H11C),
 C12(H12A,H12B,H12C), C13(H13A,H13B,H13C), C15(H15A,H15B,H15C), C16(H16A,H16B,
 H16C), C17(H17A,H17B,H17C), C19(H19A,H19B,H19C), C20(H20A,H20B,H20C), C21(H21A,
 H21B,H21C), C22(H22A,H22B,H22C), C23(H23A,H23B,H23C), C24(H24A,H24B,H24C),
 C32(H32A,H32B,H32C), C33(H33A,H33B,H33C), C34(H34A,H34B,H34C), C44(H44A,H44B,
 H44C), C45(H45A,H45B,H45C), C46(H46A,H46B,H46C), C52(H52A,H52B,H52C), C53(H53A,
 H53B,H53C), C54(H54A,H54B,H54C), C55(H55A,H55B,H55C), C56(H56A,H56B,H56C)
;
_olex2_submission_special_instructions 'No special instructions were received'

loop_
_space_group_symop_operation_xyz
'x, y, z'
'-x, y+1/2, -z+1/2'
'-x, -y, -z'
'x, -y-1/2, z-1/2'

loop_
_atom_site_label
_atom_site_type_symbol
_atom_site_fract_x
_atom_site_fract_y
_atom_site_fract_z
_atom_site_U_iso_or_equiv
_atom_site_adp_type
_atom_site_occupancy
_atom_site_site_symmetry_order
_atom_site_calc_flag
_atom_site_refinement_flags_posn
_atom_site_refinement_flags_adp
_atom_site_refinement_flags_occupancy
_atom_site_disorder_assembly
_atom_site_disorder_group
Mo Mo 0.85498(2) 0.43188(2) 0.66912(2) 0.02082(7) Uani 1 1 d . . . . .
Si1 Si 0.77402(5) 0.29033(4) 0.67629(3) 0.02012(16) Uani 1 1 d . . . . .
Si2 Si 0.59798(5) 0.34714(5) 0.52802(3) 0.03138(19) Uani 1 1 d . . . . .
Si3 Si 0.65147(5) 0.15129(4) 0.55256(3) 0.02555(17) Uani 1 1 d . . . . .
Si4 Si 0.59818(5) 0.36795(5) 0.81624(3) 0.03316(19) Uani 1 1 d . . . . .
Si5 Si 0.64790(5) 0.16986(5) 0.80059(3) 0.03200(19) Uani 1 1 d . . . . .
O1 O 0.82306(11) 0.22074(10) 0.72201(6) 0.0225(4) Uani 1 1 d . . . . .
O2 O 0.81404(11) 0.20448(10) 0.64101(6) 0.0217(4) Uani 1 1 d . . . . .
O3 O 0.64975(12) 0.48284(11) 0.67664(7) 0.0330(5) Uani 1 1 d . . . . .
O4 O 0.88895(13) 0.33677(12) 0.56810(7) 0.0337(5) Uani 1 1 d . . . . .
N1 N 0.89006(14) 0.09819(13) 0.69273(8) 0.0255(5) Uani 1 1 d . . . . .
N2 N 0.81810(15) 0.57882(14) 0.58603(9) 0.0296(5) Uani 1 1 d . . . . .
C1 C 0.64586(16) 0.27825(15) 0.67449(9) 0.0208(5) Uani 1 1 d . . . . .
C2 C 0.59615(16) 0.26972(14) 0.62689(10) 0.0206(5) Uani 1 1 d . . . . .
C3 C 0.50107(17) 0.26429(15) 0.62506(10) 0.0252(6) Uani 1 1 d . . . . .
H3 H 0.4687 0.2578 0.5930 0.030 Uiso 1 1 calc R . . . .
C4 C 0.45177(17) 0.26791(16) 0.66800(10) 0.0269(6) Uani 1 1 d . . . . .
C5 C 0.50118(17) 0.27472(16) 0.71441(10) 0.0275(6) Uani 1 1 d . . . . .
H5 H 0.4689 0.2757 0.7444 0.033 Uiso 1 1 calc R . . . .
C6 C 0.59675(17) 0.28015(15) 0.71890(10) 0.0239(6) Uani 1 1 d . . . . .
C7 C 0.64148(17) 0.26558(15) 0.57673(9) 0.0228(6) Uani 1 1 d . . . . .
H7 H 0.7061 0.2832 0.5856 0.027 Uiso 1 1 calc R . . . .
C8 C 0.5952(3) 0.45444(18) 0.55750(13) 0.0591(11) Uani 1 1 d . . . . .
H8A H 0.5520 0.4543 0.5842 0.089 Uiso 1 1 calc GR . . . .
H8B H 0.5759 0.4967 0.5317 0.089 Uiso 1 1 calc GR . . . .
H8C H 0.6563 0.4690 0.5722 0.089 Uiso 1 1 calc GR . . . .
C9 C 0.6799(3) 0.3507(2) 0.47709(12) 0.0600(10) Uani 1 1 d . . . . .
H9A H 0.7417 0.3609 0.4922 0.090 Uiso 1 1 calc GR . . . .
H9B H 0.6627 0.3970 0.4534 0.090 Uiso 1 1 calc GR . . . .
H9C H 0.6783 0.2963 0.4589 0.090 Uiso 1 1 calc GR . . . .
C10 C 0.4815(2) 0.3272(2) 0.49717(13) 0.0515(9) Uani 1 1 d . . . . .
H10A H 0.4746 0.2663 0.4894 0.077 Uiso 1 1 calc GR . . . .
H10B H 0.4737 0.3603 0.4657 0.077 Uiso 1 1 calc GR . . . .
H10C H 0.4353 0.3446 0.5202 0.077 Uiso 1 1 calc GR . . . .
C11 C 0.6456(2) 0.07283(16) 0.60510(11) 0.0350(7) Uani 1 1 d . . . . .
H11A H 0.6945 0.0846 0.6312 0.052 Uiso 1 1 calc GR . . . .
H11B H 0.6529 0.0150 0.5919 0.052 Uiso 1 1 calc GR . . . .
H11C H 0.5863 0.0776 0.6199 0.052 Uiso 1 1 calc GR . . . .
C12 C 0.76180(19) 0.14063(18) 0.52190(11) 0.0346(7) Uani 1 1 d . . . . .
H12A H 0.7745 0.1936 0.5040 0.052 Uiso 1 1 calc GR . . . .
H12B H 0.7577 0.0932 0.4977 0.052 Uiso 1 1 calc GR . . . .
H12C H 0.8111 0.1296 0.5479 0.052 Uiso 1 1 calc GR . . . .
C13 C 0.5560(2) 0.12088(18) 0.50535(11) 0.0379(7) Uani 1 1 d . . . . .
H13A H 0.4975 0.1279 0.5207 0.057 Uiso 1 1 calc GR . . . .
H13B H 0.5633 0.0612 0.4953 0.057 Uiso 1 1 calc GR . . . .
H13C H 0.5574 0.1576 0.4754 0.057 Uiso 1 1 calc GR . . . .
C14 C 0.34730(18) 0.2678(2) 0.66286(11) 0.0376(7) Uani 1 1 d . . . . .
C15 C 0.3151(2) 0.3455(2) 0.63116(14) 0.0551(10) Uani 1 1 d . . . . .
H15A H 0.3344 0.3979 0.6491 0.083 Uiso 1 1 calc GR . . . .
H15B H 0.2484 0.3445 0.6259 0.083 Uiso 1 1 calc GR . . . .
H15C H 0.3421 0.3436 0.5983 0.083 Uiso 1 1 calc GR . . . .
C16 C 0.3132(2) 0.1866(2) 0.63597(13) 0.0491(9) Uani 1 1 d . . . . .
H16A H 0.3371 0.1839 0.6023 0.074 Uiso 1 1 calc GR . . . .
H16B H 0.2463 0.1871 0.6325 0.074 Uiso 1 1 calc GR . . . .
H16C H 0.3342 0.1368 0.6558 0.074 Uiso 1 1 calc GR . . . .
C17 C 0.3054(2) 0.2727(3) 0.71424(13) 0.0674(12) Uani 1 1 d . . . . .
H17A H 0.3252 0.2233 0.7349 0.101 Uiso 1 1 calc GR . . . .
H17B H 0.2387 0.2726 0.7091 0.101 Uiso 1 1 calc GR . . . .
H17C H 0.3255 0.3252 0.7317 0.101 Uiso 1 1 calc GR . . . .
C18 C 0.64157(17) 0.28277(17) 0.77245(10) 0.0274(6) Uani 1 1 d . . . . .
H18 H 0.7065 0.2988 0.7680 0.033 Uiso 1 1 calc R . . . .
C19 C 0.6005(2) 0.47580(19) 0.78754(12) 0.0466(8) Uani 1 1 d . . . . .
H19A H 0.6635 0.4906 0.7808 0.070 Uiso 1 1 calc GR . . . .
H19B H 0.5770 0.5176 0.8110 0.070 Uiso 1 1 calc GR . . . .
H19C H 0.5624 0.4763 0.7557 0.070 Uiso 1 1 calc GR . . . .
C20 C 0.6728(2) 0.3687(2) 0.87648(11) 0.0524(9) Uani 1 1 d . . . . .
H20A H 0.6649 0.3151 0.8948 0.079 Uiso 1 1 calc GR . . . .
H20B H 0.6557 0.4167 0.8976 0.079 Uiso 1 1 calc GR . . . .
H20C H 0.7368 0.3747 0.8686 0.079 Uiso 1 1 calc GR . . . .
C21 C 0.4782(2) 0.3560(2) 0.83588(13) 0.0504(9) Uani 1 1 d . . . . .
H21A H 0.4350 0.3682 0.8069 0.076 Uiso 1 1 calc GR . . . .
H21B H 0.4680 0.3961 0.8634 0.076 Uiso 1 1 calc GR . . . .
H21C H 0.4689 0.2975 0.8476 0.076 Uiso 1 1 calc GR . . . .
C22 C 0.7558(2) 0.1584(2) 0.84152(12) 0.0491(9) Uani 1 1 d . . . . .
H22A H 0.8083 0.1626 0.8205 0.074 Uiso 1 1 calc GR . . . .
H22B H 0.7565 0.1027 0.8584 0.074 Uiso 1 1 calc GR . . . .
H22C H 0.7594 0.2038 0.8671 0.074 Uiso 1 1 calc GR . . . .
C23 C 0.6474(2) 0.08792(17) 0.74952(11) 0.0399(7) Uani 1 1 d . . . . .
H23A H 0.5925 0.0948 0.7267 0.060 Uiso 1 1 calc GR . . . .
H23B H 0.6478 0.0309 0.7647 0.060 Uiso 1 1 calc GR . . . .
H23C H 0.7018 0.0950 0.7303 0.060 Uiso 1 1 calc GR . . . .
C24 C 0.5486(2) 0.1438(2) 0.83858(12) 0.0448(8) Uani 1 1 d . . . . .
H24A H 0.5477 0.1828 0.8675 0.067 Uiso 1 1 calc GR . . . .
H24B H 0.5541 0.0849 0.8509 0.067 Uiso 1 1 calc GR . . . .
H24C H 0.4918 0.1500 0.8173 0.067 Uiso 1 1 calc GR . . . .
C25 C 0.84683(16) 0.16680(16) 0.68485(9) 0.0223(6) Uani 1 1 d . . . . .
C26 C 0.91380(17) 0.04356(16) 0.65269(10) 0.0256(6) Uani 1 1 d . . . . .
C27 C 0.97405(17) 0.06663(17) 0.61632(10) 0.0282(6) Uani 1 1 d . . . . .
C28 C 1.00276(18) 0.00453(18) 0.58295(10) 0.0328(7) Uani 1 1 d . . . . .
H28 H 1.0437 0.0206 0.5583 0.039 Uiso 1 1 calc R . . . .
C29 C 0.97378(18) -0.07962(18) 0.58442(11) 0.0335(7) Uani 1 1 d . . . . .
C30 C 0.91229(18) -0.10025(17) 0.61991(11) 0.0317(7) Uani 1 1 d . . . . .
H30 H 0.8902 -0.1571 0.6210 0.038 Uiso 1 1 calc R . . . .
C31 C 0.88152(17) -0.04097(17) 0.65407(10) 0.0290(6) Uani 1 1 d . . . . .
C32 C 1.01014(18) 0.15640(17) 0.61195(11) 0.0341(7) Uani 1 1 d . . . . .
H32A H 0.9675 0.1900 0.5899 0.051 Uiso 1 1 calc GR . . . .
H32B H 1.0699 0.1548 0.5975 0.051 Uiso 1 1 calc GR . . . .
H32C H 1.0164 0.1826 0.6457 0.051 Uiso 1 1 calc GR . . . .
C33 C 1.0110(2) -0.1461(2) 0.54980(13) 0.0501(9) Uani 1 1 d . . . . .
H33A H 1.0245 -0.1195 0.5176 0.075 Uiso 1 1 calc GR . . . .
H33B H 0.9655 -0.1913 0.5434 0.075 Uiso 1 1 calc GR . . . .
H33C H 1.0670 -0.1707 0.5659 0.075 Uiso 1 1 calc GR . . . .
C34 C 0.81477(18) -0.06638(17) 0.69215(11) 0.0337(6) Uani 1 1 d . . . . .
H34A H 0.8389 -0.0499 0.7262 0.051 Uiso 1 1 calc GR . . . .
H34B H 0.8056 -0.1283 0.6909 0.051 Uiso 1 1 calc GR . . . .
H34C H 0.7564 -0.0375 0.6842 0.051 Uiso 1 1 calc GR . . . .
C35 C 0.72366(18) 0.45977(16) 0.67382(10) 0.0254(6) Uani 1 1 d . . . . .
C36 C 0.87299(17) 0.36892(16) 0.60574(10) 0.0253(6) Uani 1 1 d . . . . .
C37 C 0.83056(17) 0.52420(16) 0.61544(10) 0.0251(6) Uani 1 1 d . . . . .
C38 C 0.79519(18) 0.65602(16) 0.56162(10) 0.0286(6) Uani 1 1 d . . . . .
C39 C 0.74290(18) 0.71500(16) 0.58693(11) 0.0305(6) Uani 1 1 d . . . . .
C40 C 0.72563(19) 0.79232(17) 0.56344(12) 0.0371(7) Uani 1 1 d . . . . .
H40 H 0.6899 0.8333 0.5797 0.045 Uiso 1 1 calc R . . . .
C41 C 0.7584(2) 0.81260(18) 0.51695(12) 0.0389(8) Uani 1 1 d . . . . .
C42 C 0.8076(2) 0.75131(18) 0.49290(11) 0.0421(8) Uani 1 1 d . . . . .
H42 H 0.8285 0.7638 0.4605 0.050 Uiso 1 1 calc R . . . .
C43 C 0.8275(2) 0.67234(18) 0.51430(11) 0.0361(7) Uani 1 1 d . . . . .
C44 C 0.7094(2) 0.69383(19) 0.63775(12) 0.0451(8) Uani 1 1 d . . . . .
H44A H 0.6637 0.6483 0.6340 0.068 Uiso 1 1 calc GR . . . .
H44B H 0.6817 0.7446 0.6520 0.068 Uiso 1 1 calc GR . . . .
H44C H 0.7607 0.6747 0.6605 0.068 Uiso 1 1 calc GR . . . .
C45 C 0.7450(3) 0.90139(18) 0.49510(14) 0.0558(10) Uani 1 1 d . . . . .
H45A H 0.6806 0.9176 0.4957 0.084 Uiso 1 1 calc GR . . . .
H45B H 0.7630 0.9020 0.4601 0.084 Uiso 1 1 calc GR . . . .
H45C H 0.7828 0.9420 0.5154 0.084 Uiso 1 1 calc GR . . . .
C46 C 0.8837(3) 0.6071(2) 0.48824(13) 0.0613(10) Uani 1 1 d . . . . .
H46A H 0.9367 0.5909 0.5107 0.092 Uiso 1 1 calc GR . . . .
H46B H 0.9047 0.6315 0.4569 0.092 Uiso 1 1 calc GR . . . .
H46C H 0.8463 0.5565 0.4801 0.092 Uiso 1 1 calc GR . . . .
C47 C 0.91691(17) 0.42646(18) 0.75322(10) 0.0298(6) Uani 1 1 d . . . . .
C48 C 0.90749(17) 0.51444(17) 0.73987(10) 0.0283(6) Uani 1 1 d . . . . .
C49 C 0.96612(17) 0.53188(16) 0.70066(10) 0.0265(6) Uani 1 1 d . . . . .
C50 C 1.01141(16) 0.45471(16) 0.68866(10) 0.0254(6) Uani 1 1 d . . . . .
C51 C 0.98197(17) 0.39008(16) 0.72133(10) 0.0257(6) Uani 1 1 d . . . . .
C52 C 0.8794(2) 0.3856(2) 0.79850(10) 0.0430(8) Uani 1 1 d . . . . .
H52A H 0.8187 0.4089 0.8035 0.065 Uiso 1 1 calc GR . . . .
H52B H 0.9202 0.3972 0.8286 0.065 Uiso 1 1 calc GR . . . .
H52C H 0.8748 0.3238 0.7931 0.065 Uiso 1 1 calc GR . . . .
C53 C 0.85587(19) 0.58044(19) 0.76778(12) 0.0429(8) Uani 1 1 d . . . . .
H53A H 0.8315 0.6237 0.7438 0.064 Uiso 1 1 calc GR . . . .
H53B H 0.8971 0.6076 0.7937 0.064 Uiso 1 1 calc GR . . . .
H53C H 0.8054 0.5530 0.7841 0.064 Uiso 1 1 calc GR . . . .
C54 C 0.98565(19) 0.61864(17) 0.67974(12) 0.0386(7) Uani 1 1 d . . . . .
H54A H 1.0036 0.6129 0.6449 0.058 Uiso 1 1 calc GR . . . .
H54B H 1.0354 0.6454 0.7006 0.058 Uiso 1 1 calc GR . . . .
H54C H 0.9307 0.6541 0.6801 0.058 Uiso 1 1 calc GR . . . .
C55 C 1.08553(18) 0.44697(18) 0.65264(11) 0.0369(7) Uani 1 1 d . . . . .
H55A H 1.0847 0.3895 0.6381 0.055 Uiso 1 1 calc GR . . . .
H55B H 1.1448 0.4574 0.6708 0.055 Uiso 1 1 calc GR . . . .
H55C H 1.0756 0.4890 0.6254 0.055 Uiso 1 1 calc GR . . . .
C56 C 1.02590(19) 0.30377(17) 0.72867(12) 0.0385(8) Uani 1 1 d . . . . .
H56A H 0.9791 0.2614 0.7354 0.058 Uiso 1 1 calc GR . . . .
H56B H 1.0715 0.3060 0.7574 0.058 Uiso 1 1 calc GR . . . .
H56C H 1.0556 0.2878 0.6979 0.058 Uiso 1 1 calc GR . . . .

loop_
_atom_site_aniso_label
_atom_site_aniso_U_11
_atom_site_aniso_U_22
_atom_site_aniso_U_33
_atom_site_aniso_U_23
_atom_site_aniso_U_13
_atom_site_aniso_U_12
Mo 0.01737(11) 0.02214(11) 0.02305(12) -0.00180(10) 0.00206(8) -0.00132(10)
Si1 0.0171(3) 0.0228(4) 0.0206(4) -0.0008(3) 0.0025(3) 0.0001(3)
Si2 0.0373(4) 0.0282(4) 0.0275(4) 0.0046(3) -0.0064(4) -0.0030(4)
Si3 0.0271(4) 0.0238(4) 0.0261(4) -0.0024(3) 0.0043(3) -0.0017(3)
Si4 0.0280(4) 0.0438(5) 0.0287(4) -0.0091(4) 0.0091(3) -0.0043(4)
Si5 0.0268(4) 0.0428(5) 0.0273(4) 0.0042(4) 0.0082(3) 0.0043(3)
O1 0.0188(9) 0.0264(9) 0.0223(9) 0.0012(8) 0.0017(7) 0.0014(7)
O2 0.0203(9) 0.0234(9) 0.0215(9) 0.0014(7) 0.0023(7) 0.0016(7)
O3 0.0233(11) 0.0339(11) 0.0419(12) 0.0018(9) 0.0042(9) 0.0044(8)
O4 0.0405(12) 0.0333(11) 0.0284(11) -0.0033(9) 0.0103(9) -0.0019(9)
N1 0.0215(11) 0.0269(12) 0.0277(12) 0.0026(10) -0.0005(10) 0.0016(9)
N2 0.0301(12) 0.0279(13) 0.0309(13) 0.0014(11) 0.0028(10) -0.0029(10)
C1 0.0190(13) 0.0198(13) 0.0238(14) -0.0011(11) 0.0017(11) 0.0005(10)
C2 0.0213(13) 0.0150(12) 0.0256(14) 0.0014(11) 0.0024(11) 0.0017(10)
C3 0.0226(13) 0.0257(13) 0.0265(14) -0.0027(12) -0.0045(12) -0.0006(11)
C4 0.0197(13) 0.0278(14) 0.0332(16) 0.0011(12) 0.0027(12) 0.0012(11)
C5 0.0222(14) 0.0308(15) 0.0301(15) -0.0014(12) 0.0066(12) -0.0013(11)
C6 0.0226(13) 0.0221(13) 0.0272(14) -0.0007(11) 0.0026(11) 0.0008(11)
C7 0.0190(12) 0.0246(14) 0.0243(14) -0.0013(11) -0.0022(11) -0.0024(11)
C8 0.086(3) 0.0299(17) 0.057(2) 0.0069(16) -0.031(2) 0.0077(17)
C9 0.070(2) 0.072(2) 0.038(2) 0.0211(18) 0.0035(18) -0.002(2)
C10 0.056(2) 0.0428(19) 0.052(2) 0.0122(16) -0.0240(18) 0.0012(16)
C11 0.0416(17) 0.0225(13) 0.0414(17) -0.0024(13) 0.0081(14) -0.0022(13)
C12 0.0356(16) 0.0349(16) 0.0338(16) -0.0030(13) 0.0070(13) 0.0005(13)
C13 0.0382(17) 0.0347(16) 0.0409(18) -0.0059(14) 0.0017(14) -0.0050(13)
C14 0.0178(14) 0.0556(19) 0.0396(18) 0.0001(15) 0.0030(13) 0.0015(14)
C15 0.0267(17) 0.060(2) 0.078(3) 0.005(2) 0.0014(17) 0.0193(16)
C16 0.0239(16) 0.062(2) 0.060(2) 0.0053(18) -0.0043(15) -0.0098(15)
C17 0.0149(16) 0.135(4) 0.053(2) -0.006(2) 0.0088(15) 0.0002(19)
C18 0.0166(13) 0.0415(16) 0.0249(14) -0.0025(12) 0.0066(11) -0.0016(12)
C19 0.048(2) 0.0458(19) 0.048(2) -0.0133(16) 0.0167(16) -0.0019(16)
C20 0.049(2) 0.076(2) 0.0328(18) -0.0100(17) 0.0081(16) 0.0008(18)
C21 0.0402(19) 0.051(2) 0.063(2) -0.0161(17) 0.0249(17) -0.0036(16)
C22 0.0385(18) 0.072(2) 0.0372(18) 0.0106(17) 0.0082(15) 0.0151(17)
C23 0.0438(18) 0.0349(17) 0.0424(18) 0.0036(14) 0.0130(15) -0.0025(14)
C24 0.0389(18) 0.053(2) 0.0447(19) 0.0100(16) 0.0196(15) 0.0062(15)
C25 0.0160(12) 0.0283(14) 0.0229(14) -0.0004(11) 0.0027(11) -0.0051(11)
C26 0.0195(13) 0.0293(14) 0.0273(15) 0.0008(12) -0.0050(11) 0.0049(11)
C27 0.0198(13) 0.0333(14) 0.0309(15) 0.0007(13) -0.0030(11) 0.0031(12)
C28 0.0244(15) 0.0469(17) 0.0269(15) 0.0006(13) 0.0007(12) 0.0022(13)
C29 0.0278(15) 0.0382(17) 0.0335(16) -0.0074(14) -0.0045(13) 0.0068(13)
C30 0.0252(15) 0.0275(14) 0.0408(17) -0.0049(13) -0.0089(13) 0.0000(12)
C31 0.0212(14) 0.0316(15) 0.0335(16) 0.0000(13) -0.0042(12) 0.0026(11)
C32 0.0279(15) 0.0350(16) 0.0398(17) 0.0056(14) 0.0051(13) 0.0018(13)
C33 0.0450(19) 0.053(2) 0.052(2) -0.0199(17) 0.0052(16) 0.0062(16)
C34 0.0311(15) 0.0289(14) 0.0409(17) 0.0024(14) 0.0012(13) 0.0020(13)
C35 0.0271(15) 0.0241(13) 0.0248(14) -0.0014(11) -0.0005(12) -0.0036(12)
C36 0.0205(13) 0.0246(13) 0.0310(16) 0.0027(12) 0.0020(12) -0.0042(11)
C37 0.0188(13) 0.0268(14) 0.0305(15) -0.0056(13) 0.0063(11) -0.0023(11)
C38 0.0282(15) 0.0263(14) 0.0311(16) 0.0040(12) -0.0005(12) -0.0023(12)
C39 0.0237(14) 0.0282(15) 0.0396(17) 0.0001(13) 0.0019(13) -0.0019(12)
C40 0.0276(15) 0.0295(15) 0.053(2) -0.0038(14) -0.0043(15) 0.0012(12)
C41 0.0410(18) 0.0302(16) 0.0433(19) 0.0046(14) -0.0133(15) -0.0054(14)
C42 0.057(2) 0.0401(17) 0.0292(17) 0.0092(14) 0.0009(15) -0.0073(16)
C43 0.0415(17) 0.0363(16) 0.0303(16) 0.0025(13) 0.0018(14) 0.0009(14)
C44 0.0447(19) 0.0418(18) 0.051(2) 0.0047(16) 0.0176(16) 0.0109(15)
C45 0.071(2) 0.0313(17) 0.062(2) 0.0116(16) -0.016(2) -0.0056(16)
C46 0.087(3) 0.056(2) 0.043(2) 0.0073(17) 0.024(2) 0.020(2)
C47 0.0204(13) 0.0447(16) 0.0238(14) -0.0036(13) -0.0027(11) -0.0096(13)
C48 0.0199(14) 0.0354(16) 0.0292(15) -0.0133(13) -0.0010(12) -0.0027(12)
C49 0.0181(13) 0.0266(13) 0.0345(16) -0.0064(12) 0.0001(12) -0.0041(11)
C50 0.0168(13) 0.0284(14) 0.0308(15) -0.0037(12) -0.0008(11) -0.0018(11)
C51 0.0189(13) 0.0263(14) 0.0310(15) -0.0021(12) -0.0050(12) -0.0034(11)
C52 0.0349(17) 0.070(2) 0.0234(16) 0.0009(15) -0.0025(13) -0.0169(16)
C53 0.0273(15) 0.055(2) 0.0470(19) -0.0276(16) 0.0043(14) 0.0005(14)
C54 0.0308(16) 0.0268(15) 0.058(2) -0.0038(14) -0.0003(15) -0.0061(12)
C55 0.0250(15) 0.0401(17) 0.0467(18) -0.0077(14) 0.0095(13) -0.0026(13)
C56 0.0266(15) 0.0332(16) 0.053(2) 0.0004(15) -0.0146(14) 0.0001(12)

loop_
_atom_type_symbol
_atom_type_description
_atom_type_scat_dispersion_real
_atom_type_scat_dispersion_imag
_atom_type_scat_source
C C 0.0033 0.0016 'International Tables Vol C Tables 4.2.6.8 and 6.1.1.4'
H H 0.0000 0.0000 'International Tables Vol C Tables 4.2.6.8 and 6.1.1.4'
Mo Mo -1.6832 0.6857 'International Tables Vol C Tables 4.2.6.8 and 6.1.1.4'
N N 0.0061 0.0033 'International Tables Vol C Tables 4.2.6.8 and 6.1.1.4'
O O 0.0106 0.0060 'International Tables Vol C Tables 4.2.6.8 and 6.1.1.4'
Si Si 0.0817 0.0704 'International Tables Vol C Tables 4.2.6.8 and 6.1.1.4'

loop_
_geom_angle_atom_site_label_1
_geom_angle_atom_site_label_2
_geom_angle_atom_site_label_3
_geom_angle
_geom_angle_site_symmetry_1
_geom_angle_site_symmetry_3
_geom_angle_publ_flag
C35 Mo Si1 74.11(7) . . ?
C35 Mo C37 76.19(10) . . ?
C35 Mo C47 105.36(10) . . ?
C35 Mo C48 95.55(10) . . ?
C35 Mo C49 118.63(9) . . ?
C35 Mo C50 152.98(10) . . ?
C35 Mo C51 139.71(10) . . ?
C36 Mo Si1 73.47(7) . . ?
C36 Mo C35 110.32(10) . . ?
C36 Mo C37 77.99(10) . . ?
C36 Mo C47 136.02(10) . . ?
C36 Mo C48 152.85(10) . . ?
C36 Mo C49 120.01(10) . . ?
C36 Mo C50 94.53(10) . . ?
C36 Mo C51 102.38(10) . . ?
C37 Mo Si1 127.73(7) . . ?
C37 Mo C47 136.32(10) . . ?
C37 Mo C48 101.26(10) . . ?
C37 Mo C49 82.01(10) . . ?
C37 Mo C50 99.74(9) . . ?
C37 Mo C51 134.85(9) . . ?
C47 Mo Si1 92.96(7) . . ?
C47 Mo C48 35.30(9) . . ?
C47 Mo C49 58.47(9) . . ?
C48 Mo Si1 123.47(7) . . ?
C48 Mo C49 34.83(9) . . ?
C49 Mo Si1 150.25(7) . . ?
C50 Mo Si1 125.07(6) . . ?
C50 Mo C47 59.02(9) . . ?
C50 Mo C48 58.60(9) . . ?
C50 Mo C49 35.16(8) . . ?
C51 Mo Si1 94.01(6) . . ?
C51 Mo C47 35.62(9) . . ?
C51 Mo C48 58.69(9) . . ?
C51 Mo C49 58.35(9) . . ?
C51 Mo C50 35.21(9) . . ?
O1 Si1 Mo 115.17(6) . . ?
O1 Si1 O2 75.69(8) . . ?
O1 Si1 C1 108.59(10) . . ?
O2 Si1 Mo 117.13(6) . . ?
O2 Si1 C1 106.07(10) . . ?
C1 Si1 Mo 123.93(8) . . ?
C8 Si2 C7 109.98(13) . . ?
C8 Si2 C9 107.99(17) . . ?
C8 Si2 C10 106.86(16) . . ?
C9 Si2 C7 107.88(14) . . ?
C9 Si2 C10 107.72(16) . . ?
C10 Si2 C7 116.14(13) . . ?
C11 Si3 C7 111.20(12) . . ?
C11 Si3 C12 110.45(13) . . ?
C11 Si3 C13 105.04(13) . . ?
C12 Si3 C7 108.49(12) . . ?
C12 Si3 C13 108.63(13) . . ?
C13 Si3 C7 112.98(12) . . ?
C19 Si4 C18 111.99(13) . . ?
C19 Si4 C20 108.47(15) . . ?
C19 Si4 C21 104.31(15) . . ?
C20 Si4 C18 108.74(13) . . ?
C20 Si4 C21 105.76(15) . . ?
C21 Si4 C18 117.10(13) . . ?
C22 Si5 C18 109.32(14) . . ?
C22 Si5 C24 109.24(14) . . ?
C23 Si5 C18 110.90(13) . . ?
C23 Si5 C22 108.42(15) . . ?
C23 Si5 C24 105.85(14) . . ?
C24 Si5 C18 112.97(13) . . ?
C25 O1 Si1 90.11(14) . . ?
C25 O2 Si1 89.54(14) . . ?
C25 N1 C26 122.4(2) . . ?
C37 N2 C38 164.9(3) . . ?
C2 C1 Si1 119.00(18) . . ?
C6 C1 Si1 122.50(18) . . ?
C6 C1 C2 118.5(2) . . ?
C1 C2 C7 123.2(2) . . ?
C3 C2 C1 119.4(2) . . ?
C3 C2 C7 117.4(2) . . ?
C2 C3 H3 118.5 . . ?
C4 C3 C2 122.9(2) . . ?
C4 C3 H3 118.5 . . ?
C3 C4 C5 117.2(2) . . ?
C3 C4 C14 120.1(2) . . ?
C5 C4 C14 122.7(2) . . ?
C4 C5 H5 118.6 . . ?
C4 C5 C6 122.7(3) . . ?
C6 C5 H5 118.6 . . ?
C1 C6 C18 124.0(2) . . ?
C5 C6 C1 119.3(2) . . ?
C5 C6 C18 116.7(2) . . ?
Si2 C7 Si3 115.78(13) . . ?
Si2 C7 H7 104.2 . . ?
Si3 C7 H7 104.2 . . ?
C2 C7 Si2 114.57(16) . . ?
C2 C7 Si3 112.24(16) . . ?
C2 C7 H7 104.2 . . ?
Si2 C8 H8A 109.5 . . ?
Si2 C8 H8B 109.5 . . ?
Si2 C8 H8C 109.5 . . ?
H8A C8 H8B 109.5 . . ?
H8A C8 H8C 109.5 . . ?
H8B C8 H8C 109.5 . . ?
Si2 C9 H9A 109.5 . . ?
Si2 C9 H9B 109.5 . . ?
Si2 C9 H9C 109.5 . . ?
H9A C9 H9B 109.5 . . ?
H9A C9 H9C 109.5 . . ?
H9B C9 H9C 109.5 . . ?
Si2 C10 H10A 109.5 . . ?
Si2 C10 H10B 109.5 . . ?
Si2 C10 H10C 109.5 . . ?
H10A C10 H10B 109.5 . . ?
H10A C10 H10C 109.5 . . ?
H10B C10 H10C 109.5 . . ?
Si3 C11 H11A 109.5 . . ?
Si3 C11 H11B 109.5 . . ?
Si3 C11 H11C 109.5 . . ?
H11A C11 H11B 109.5 . . ?
H11A C11 H11C 109.5 . . ?
H11B C11 H11C 109.5 . . ?
Si3 C12 H12A 109.5 . . ?
Si3 C12 H12B 109.5 . . ?
Si3 C12 H12C 109.5 . . ?
H12A C12 H12B 109.5 . . ?
H12A C12 H12C 109.5 . . ?
H12B C12 H12C 109.5 . . ?
Si3 C13 H13A 109.5 . . ?
Si3 C13 H13B 109.5 . . ?
Si3 C13 H13C 109.5 . . ?
H13A C13 H13B 109.5 . . ?
H13A C13 H13C 109.5 . . ?
H13B C13 H13C 109.5 . . ?
C4 C14 C15 108.5(2) . . ?
C4 C14 C17 112.3(2) . . ?
C16 C14 C4 109.8(2) . . ?
C16 C14 C15 109.1(3) . . ?
C16 C14 C17 108.5(3) . . ?
C17 C14 C15 108.5(3) . . ?
C14 C15 H15A 109.5 . . ?
C14 C15 H15B 109.5 . . ?
C14 C15 H15C 109.5 . . ?
H15A C15 H15B 109.5 . . ?
H15A C15 H15C 109.5 . . ?
H15B C15 H15C 109.5 . . ?
C14 C16 H16A 109.5 . . ?
C14 C16 H16B 109.5 . . ?
C14 C16 H16C 109.5 . . ?
H16A C16 H16B 109.5 . . ?
H16A C16 H16C 109.5 . . ?
H16B C16 H16C 109.5 . . ?
C14 C17 H17A 109.5 . . ?
C14 C17 H17B 109.5 . . ?
C14 C17 H17C 109.5 . . ?
H17A C17 H17B 109.5 . . ?
H17A C17 H17C 109.5 . . ?
H17B C17 H17C 109.5 . . ?
Si4 C18 Si5 114.86(14) . . ?
Si4 C18 H18 104.8 . . ?
Si5 C18 H18 104.8 . . ?
C6 C18 Si4 116.31(18) . . ?
C6 C18 Si5 110.03(17) . . ?
C6 C18 H18 104.8 . . ?
Si4 C19 H19A 109.5 . . ?
Si4 C19 H19B 109.5 . . ?
Si4 C19 H19C 109.5 . . ?
H19A C19 H19B 109.5 . . ?
H19A C19 H19C 109.5 . . ?
H19B C19 H19C 109.5 . . ?
Si4 C20 H20A 109.5 . . ?
Si4 C20 H20B 109.5 . . ?
Si4 C20 H20C 109.5 . . ?
H20A C20 H20B 109.5 . . ?
H20A C20 H20C 109.5 . . ?
H20B C20 H20C 109.5 . . ?
Si4 C21 H21A 109.5 . . ?
Si4 C21 H21B 109.5 . . ?
Si4 C21 H21C 109.5 . . ?
H21A C21 H21B 109.5 . . ?
H21A C21 H21C 109.5 . . ?
H21B C21 H21C 109.5 . . ?
Si5 C22 H22A 109.5 . . ?
Si5 C22 H22B 109.5 . . ?
Si5 C22 H22C 109.5 . . ?
H22A C22 H22B 109.5 . . ?
H22A C22 H22C 109.5 . . ?
H22B C22 H22C 109.5 . . ?
Si5 C23 H23A 109.5 . . ?
Si5 C23 H23B 109.5 . . ?
Si5 C23 H23C 109.5 . . ?
H23A C23 H23B 109.5 . . ?
H23A C23 H23C 109.5 . . ?
H23B C23 H23C 109.5 . . ?
Si5 C24 H24A 109.5 . . ?
Si5 C24 H24B 109.5 . . ?
Si5 C24 H24C 109.5 . . ?
H24A C24 H24B 109.5 . . ?
H24A C24 H24C 109.5 . . ?
H24B C24 H24C 109.5 . . ?
O1 C25 O2 104.64(19) . . ?
N1 C25 O1 124.2(2) . . ?
N1 C25 O2 131.1(2) . . ?
C27 C26 N1 123.6(2) . . ?
C27 C26 C31 119.4(2) . . ?
C31 C26 N1 116.6(2) . . ?
C26 C27 C28 119.0(3) . . ?
C26 C27 C32 122.3(2) . . ?
C28 C27 C32 118.6(2) . . ?
C27 C28 H28 118.7 . . ?
C29 C28 C27 122.6(3) . . ?
C29 C28 H28 118.7 . . ?
C28 C29 C33 121.0(3) . . ?
C30 C29 C28 117.2(3) . . ?
C30 C29 C33 121.8(3) . . ?
C29 C30 H30 118.7 . . ?
C29 C30 C31 122.6(3) . . ?
C31 C30 H30 118.7 . . ?
C26 C31 C34 120.1(2) . . ?
C30 C31 C26 119.2(3) . . ?
C30 C31 C34 120.7(2) . . ?
C27 C32 H32A 109.5 . . ?
C27 C32 H32B 109.5 . . ?
C27 C32 H32C 109.5 . . ?
H32A C32 H32B 109.5 . . ?
H32A C32 H32C 109.5 . . ?
H32B C32 H32C 109.5 . . ?
C29 C33 H33A 109.5 . . ?
C29 C33 H33B 109.5 . . ?
C29 C33 H33C 109.5 . . ?
H33A C33 H33B 109.5 . . ?
H33A C33 H33C 109.5 . . ?
H33B C33 H33C 109.5 . . ?
C31 C34 H34A 109.5 . . ?
C31 C34 H34B 109.5 . . ?
C31 C34 H34C 109.5 . . ?
H34A C34 H34B 109.5 . . ?
H34A C34 H34C 109.5 . . ?
H34B C34 H34C 109.5 . . ?
O3 C35 Mo 174.4(2) . . ?
O4 C36 Mo 174.5(2) . . ?
N2 C37 Mo 177.6(2) . . ?
C39 C38 N2 118.2(2) . . ?
C43 C38 N2 119.2(3) . . ?
C43 C38 C39 122.6(3) . . ?
C38 C39 C44 120.4(2) . . ?
C40 C39 C38 117.1(3) . . ?
C40 C39 C44 122.5(3) . . ?
C39 C40 H40 118.8 . . ?
C39 C40 C41 122.5(3) . . ?
C41 C40 H40 118.8 . . ?
C40 C41 C45 120.3(3) . . ?
C42 C41 C40 118.1(3) . . ?
C42 C41 C45 121.5(3) . . ?
C41 C42 H42 118.8 . . ?
C41 C42 C43 122.4(3) . . ?
C43 C42 H42 118.8 . . ?
C38 C43 C46 121.0(3) . . ?
C42 C43 C38 117.2(3) . . ?
C42 C43 C46 121.8(3) . . ?
C39 C44 H44A 109.5 . . ?
C39 C44 H44B 109.5 . . ?
C39 C44 H44C 109.5 . . ?
H44A C44 H44B 109.5 . . ?
H44A C44 H44C 109.5 . . ?
H44B C44 H44C 109.5 . . ?
C41 C45 H45A 109.5 . . ?
C41 C45 H45B 109.5 . . ?
C41 C45 H45C 109.5 . . ?
H45A C45 H45B 109.5 . . ?
H45A C45 H45C 109.5 . . ?
H45B C45 H45C 109.5 . . ?
C43 C46 H46A 109.5 . . ?
C43 C46 H46B 109.5 . . ?
C43 C46 H46C 109.5 . . ?
H46A C46 H46B 109.5 . . ?
H46A C46 H46C 109.5 . . ?
H46B C46 H46C 109.5 . . ?
C48 C47 Mo 72.89(15) . . ?
C48 C47 C51 107.2(2) . . ?
C48 C47 C52 125.3(3) . . ?
C51 C47 Mo 71.84(14) . . ?
C51 C47 C52 126.6(3) . . ?
C52 C47 Mo 129.36(17) . . ?
C47 C48 Mo 71.80(14) . . ?
C47 C48 C53 125.9(3) . . ?
C49 C48 Mo 73.04(14) . . ?
C49 C48 C47 108.3(2) . . ?
C49 C48 C53 125.2(3) . . ?
C53 C48 Mo 128.10(18) . . ?
C48 C49 Mo 72.13(14) . . ?
C48 C49 C50 108.3(2) . . ?
C48 C49 C54 125.7(2) . . ?
C50 C49 Mo 71.40(14) . . ?
C50 C49 C54 125.6(2) . . ?
C54 C49 Mo 127.71(18) . . ?
C49 C50 Mo 73.43(14) . . ?
C49 C50 C55 125.4(2) . . ?
C51 C50 Mo 72.06(14) . . ?
C51 C50 C49 107.8(2) . . ?
C51 C50 C55 126.4(2) . . ?
C55 C50 Mo 126.06(18) . . ?
C47 C51 Mo 72.54(14) . . ?
C47 C51 C56 125.3(3) . . ?
C50 C51 Mo 72.73(14) . . ?
C50 C51 C47 108.4(2) . . ?
C50 C51 C56 125.1(2) . . ?
C56 C51 Mo 130.21(17) . . ?
C47 C52 H52A 109.5 . . ?
C47 C52 H52B 109.5 . . ?
C47 C52 H52C 109.5 . . ?
H52A C52 H52B 109.5 . . ?
H52A C52 H52C 109.5 . . ?
H52B C52 H52C 109.5 . . ?
C48 C53 H53A 109.5 . . ?
C48 C53 H53B 109.5 . . ?
C48 C53 H53C 109.5 . . ?
H53A C53 H53B 109.5 . . ?
H53A C53 H53C 109.5 . . ?
H53B C53 H53C 109.5 . . ?
C49 C54 H54A 109.5 . . ?
C49 C54 H54B 109.5 . . ?
C49 C54 H54C 109.5 . . ?
H54A C54 H54B 109.5 . . ?
H54A C54 H54C 109.5 . . ?
H54B C54 H54C 109.5 . . ?
C50 C55 H55A 109.5 . . ?
C50 C55 H55B 109.5 . . ?
C50 C55 H55C 109.5 . . ?
H55A C55 H55B 109.5 . . ?
H55A C55 H55C 109.5 . . ?
H55B C55 H55C 109.5 . . ?
C51 C56 H56A 109.5 . . ?
C51 C56 H56B 109.5 . . ?
C51 C56 H56C 109.5 . . ?
H56A C56 H56B 109.5 . . ?
H56A C56 H56C 109.5 . . ?
H56B C56 H56C 109.5 . . ?

loop_
_geom_bond_atom_site_label_1
_geom_bond_atom_site_label_2
_geom_bond_distance
_geom_bond_site_symmetry_2
_geom_bond_publ_flag
Mo Si1 2.5301(7) . ?
Mo C35 1.988(3) . ?
Mo C36 1.978(3) . ?
Mo C37 2.042(3) . ?
Mo C47 2.348(3) . ?
Mo C48 2.362(2) . ?
Mo C49 2.374(2) . ?
Mo C50 2.347(2) . ?
Mo C51 2.338(2) . ?
Si1 O1 1.7479(17) . ?
Si1 O2 1.7604(17) . ?
Si1 C1 1.888(2) . ?
Si2 C7 1.895(2) . ?
Si2 C8 1.855(3) . ?
Si2 C9 1.864(4) . ?
Si2 C10 1.871(3) . ?
Si3 C7 1.911(2) . ?
Si3 C11 1.862(3) . ?
Si3 C12 1.866(3) . ?
Si3 C13 1.875(3) . ?
Si4 C18 1.904(3) . ?
Si4 C19 1.854(3) . ?
Si4 C20 1.872(3) . ?
Si4 C21 1.879(3) . ?
Si5 C18 1.920(3) . ?
Si5 C22 1.867(3) . ?
Si5 C23 1.864(3) . ?
Si5 C24 1.869(3) . ?
O1 C25 1.359(3) . ?
O2 C25 1.360(3) . ?
O3 C35 1.150(3) . ?
O4 C36 1.153(3) . ?
N1 C25 1.259(3) . ?
N1 C26 1.423(3) . ?
N2 C37 1.163(3) . ?
N2 C38 1.402(3) . ?
C1 C2 1.419(3) . ?
C1 C6 1.418(3) . ?
C2 C3 1.396(3) . ?
C2 C7 1.524(3) . ?
C3 H3 0.9500 . ?
C3 C4 1.387(4) . ?
C4 C5 1.387(4) . ?
C4 C14 1.530(3) . ?
C5 H5 0.9500 . ?
C5 C6 1.402(3) . ?
C6 C18 1.522(3) . ?
C7 H7 1.0000 . ?
C8 H8A 0.9800 . ?
C8 H8B 0.9800 . ?
C8 H8C 0.9800 . ?
C9 H9A 0.9800 . ?
C9 H9B 0.9800 . ?
C9 H9C 0.9800 . ?
C10 H10A 0.9800 . ?
C10 H10B 0.9800 . ?
C10 H10C 0.9800 . ?
C11 H11A 0.9800 . ?
C11 H11B 0.9800 . ?
C11 H11C 0.9800 . ?
C12 H12A 0.9800 . ?
C12 H12B 0.9800 . ?
C12 H12C 0.9800 . ?
C13 H13A 0.9800 . ?
C13 H13B 0.9800 . ?
C13 H13C 0.9800 . ?
C14 C15 1.535(4) . ?
C14 C16 1.526(4) . ?
C14 C17 1.530(4) . ?
C15 H15A 0.9800 . ?
C15 H15B 0.9800 . ?
C15 H15C 0.9800 . ?
C16 H16A 0.9800 . ?
C16 H16B 0.9800 . ?
C16 H16C 0.9800 . ?
C17 H17A 0.9800 . ?
C17 H17B 0.9800 . ?
C17 H17C 0.9800 . ?
C18 H18 1.0000 . ?
C19 H19A 0.9800 . ?
C19 H19B 0.9800 . ?
C19 H19C 0.9800 . ?
C20 H20A 0.9800 . ?
C20 H20B 0.9800 . ?
C20 H20C 0.9800 . ?
C21 H21A 0.9800 . ?
C21 H21B 0.9800 . ?
C21 H21C 0.9800 . ?
C22 H22A 0.9800 . ?
C22 H22B 0.9800 . ?
C22 H22C 0.9800 . ?
C23 H23A 0.9800 . ?
C23 H23B 0.9800 . ?
C23 H23C 0.9800 . ?
C24 H24A 0.9800 . ?
C24 H24B 0.9800 . ?
C24 H24C 0.9800 . ?
C26 C27 1.397(4) . ?
C26 C31 1.409(4) . ?
C27 C28 1.397(4) . ?
C27 C32 1.511(4) . ?
C28 H28 0.9500 . ?
C28 C29 1.387(4) . ?
C29 C30 1.382(4) . ?
C29 C33 1.513(4) . ?
C30 H30 0.9500 . ?
C30 C31 1.392(4) . ?
C31 C34 1.504(4) . ?
C32 H32A 0.9800 . ?
C32 H32B 0.9800 . ?
C32 H32C 0.9800 . ?
C33 H33A 0.9800 . ?
C33 H33B 0.9800 . ?
C33 H33C 0.9800 . ?
C34 H34A 0.9800 . ?
C34 H34B 0.9800 . ?
C34 H34C 0.9800 . ?
C38 C39 1.400(4) . ?
C38 C43 1.391(4) . ?
C39 C40 1.378(4) . ?
C39 C44 1.499(4) . ?
C40 H40 0.9500 . ?
C40 C41 1.386(4) . ?
C41 C42 1.382(4) . ?
C41 C45 1.515(4) . ?
C42 H42 0.9500 . ?
C42 C43 1.384(4) . ?
C43 C46 1.509(4) . ?
C44 H44A 0.9800 . ?
C44 H44B 0.9800 . ?
C44 H44C 0.9800 . ?
C45 H45A 0.9800 . ?
C45 H45B 0.9800 . ?
C45 H45C 0.9800 . ?
C46 H46A 0.9800 . ?
C46 H46B 0.9800 . ?
C46 H46C 0.9800 . ?
C47 C48 1.428(4) . ?
C47 C51 1.433(4) . ?
C47 C52 1.495(4) . ?
C48 C49 1.417(4) . ?
C48 C53 1.504(4) . ?
C49 C50 1.426(3) . ?
C49 C54 1.503(4) . ?
C50 C51 1.417(4) . ?
C50 C55 1.498(4) . ?
C51 C56 1.506(4) . ?
C52 H52A 0.9800 . ?
C52 H52B 0.9800 . ?
C52 H52C 0.9800 . ?
C53 H53A 0.9800 . ?
C53 H53B 0.9800 . ?
C53 H53C 0.9800 . ?
C54 H54A 0.9800 . ?
C54 H54B 0.9800 . ?
C54 H54C 0.9800 . ?
C55 H55A 0.9800 . ?
C55 H55B 0.9800 . ?
C55 H55C 0.9800 . ?
C56 H56A 0.9800 . ?
C56 H56B 0.9800 . ?
C56 H56C 0.9800 . ?
